data_4067072
loop_
_publ_author_name
'Singh, Pradhumn'
'Singh, Ajai K.'

_publ_section_title
;
 Transfer Hydrogenation of Ketones and Catalytic Oxidation of Alcohols
 with Half-Sandwich Complexes of Ruthenium(II) Designed Using Benzene and
 Tridentate (S, N, E) Type Ligands (E = S, Se, Te)
;
_journal_issue 23
_journal_name_full Organometallics
_journal_page_first 6433
_journal_paper_doi 10.1021/om100807b
_journal_volume 29
_journal_year 2010
_chemical_formula_moiety 'C22 H25 N Ru S Se, 2(F6 P)'
_chemical_formula_sum 'C22 H25 F12 N P2 Ru S Se'
_chemical_formula_weight 805.47
_chemical_name_systematic
; 
 ? 
;
_space_group_IT_number 33
_symmetry_cell_setting orthorhombic
_symmetry_space_group_name_Hall 'P 2c -2n'
_symmetry_space_group_name_H-M 'P n a 21'
_atom_sites_solution_hydrogens geom
_atom_sites_solution_primary direct
_atom_sites_solution_secondary difmap
_audit_creation_method SHELXL-97
_cell_angle_alpha 90.00
_cell_angle_beta 90.00
_cell_angle_gamma 90.00
_cell_formula_units_Z 4
_cell_length_a 9.6427(4)
_cell_length_b 20.2263(11)
_cell_length_c 13.7617(6)
_cell_measurement_reflns_used 4567
_cell_measurement_temperature 298(2)
_cell_measurement_theta_max 28.12
_cell_measurement_theta_min 2.77
_cell_volume 2684.0(2)
_computing_cell_refinement 'Bruker SAINT'
_computing_data_collection 'Bruker APEX2'
_computing_data_reduction 'Bruker SAINT'
_computing_molecular_graphics 'Bruker SHELXTL'
_computing_publication_material 'Bruker SHELXTL'
_computing_structure_refinement 'SHELXL-97 (Sheldrick, 1997)'
_computing_structure_solution 'SHELXS-97 (Sheldrick, 1990)'
_diffrn_ambient_temperature 298(2)
_diffrn_measured_fraction_theta_full 0.989
_diffrn_measured_fraction_theta_max 0.989
_diffrn_measurement_device_type 'Bruker APEX-II CCD'
_diffrn_measurement_method '\f and \w scans'
_diffrn_radiation_monochromator graphite
_diffrn_radiation_source 'fine-focus sealed tube'
_diffrn_radiation_type MoK\a
_diffrn_radiation_wavelength 0.71073
_diffrn_reflns_av_R_equivalents 0.0431
_diffrn_reflns_av_sigmaI/netI 0.0302
_diffrn_reflns_limit_h_max 11
_diffrn_reflns_limit_h_min -11
_diffrn_reflns_limit_k_max 24
_diffrn_reflns_limit_k_min -24
_diffrn_reflns_limit_l_max 16
_diffrn_reflns_limit_l_min -16
_diffrn_reflns_number 39608
_diffrn_reflns_theta_full 25.00
_diffrn_reflns_theta_max 25.00
_diffrn_reflns_theta_min 1.79
_exptl_absorpt_coefficient_mu 2.237
_exptl_absorpt_correction_T_max 0.707
_exptl_absorpt_correction_T_min 0.584
_exptl_absorpt_correction_type multi-scan
_exptl_absorpt_process_details '(SADABS; Sheldrick, 1996)'
_exptl_crystal_colour orange
_exptl_crystal_density_diffrn 1.993
_exptl_crystal_density_meas 1.993
_exptl_crystal_density_method 'not measured'
_exptl_crystal_description block
_exptl_crystal_F_000 1584.0
_exptl_crystal_size_max 0.456
_exptl_crystal_size_mid 0.202
_exptl_crystal_size_min 0.157
_refine_diff_density_max 1.621
_refine_diff_density_min -1.023
_refine_diff_density_rms 0.296
_refine_ls_abs_structure_details 'Flack H D (1983), Acta Cryst. A39, 876-881'
_refine_ls_abs_structure_Flack 0.029(13)
_refine_ls_extinction_method none
_refine_ls_goodness_of_fit_ref 1.202
_refine_ls_hydrogen_treatment mixed
_refine_ls_matrix_type full
_refine_ls_number_parameters 365
_refine_ls_number_reflns 4567
_refine_ls_number_restraints 1
_refine_ls_restrained_S_all 1.202
_refine_ls_R_factor_all 0.0438
_refine_ls_R_factor_gt 0.0380
_refine_ls_shift/su_max 0.001
_refine_ls_shift/su_mean 0.000
_refine_ls_structure_factor_coef Fsqd
_refine_ls_weighting_details 'calc w=1/[\s^2^(Fo^2^)+(0.0859P)^2^+3.4853P] where P=(Fo^2^+2Fc^2^)/3'
_refine_ls_weighting_scheme calc
_refine_ls_wR_factor_gt 0.1072
_refine_ls_wR_factor_ref 0.1289
_reflns_number_gt 4471
_reflns_number_total 4567
_reflns_threshold_expression >2sigma(I)
_cod_data_source_file om100807b_si_004.cif
_cod_data_source_block Complex_5
_cod_depositor_comments
;
The following automatic conversions were performed:

'_symmetry_cell_setting' value 'Orthorhombic' changed to
'orthorhombic' according to
/home/saulius/struct/CIF-dictionaries/cif_core.dic dictionary named
'cif_core.dic' version 2.4.1 from 2010-06-29.

Automatic conversion script
Id: cif_fix_values 1715 2011-07-08 13:25:40Z adriana 
;
_cod_database_code 4067072

loop_
_symmetry_equiv_pos_as_xyz
'x, y, z'
'-x, -y, z+1/2'
'x+1/2, -y+1/2, z'
'-x+1/2, y+1/2, z+1/2'

loop_
_atom_site_label
_atom_site_type_symbol
_atom_site_fract_x
_atom_site_fract_y
_atom_site_fract_z
_atom_site_U_iso_or_equiv
_atom_site_adp_type
_atom_site_occupancy
_atom_site_symmetry_multiplicity
_atom_site_calc_flag
_atom_site_refinement_flags
C1 C 0.5952(7) 0.8164(4) 0.1114(7) 0.0274(17) Uani 1 1 d .
H1 H 0.6152 0.8168 0.1775 0.033 Uiso 1 1 calc R
C2 C 0.7003(8) 0.8043(4) 0.0438(6) 0.0280(16) Uani 1 1 d .
H2 H 0.7913 0.7980 0.0643 0.034 Uiso 1 1 calc R
C3 C 0.6676(8) 0.8017(4) -0.0528(7) 0.0309(18) Uani 1 1 d .
H3 H 0.7371 0.7933 -0.0980 0.037 Uiso 1 1 calc R
C4 C 0.5327(10) 0.8114(3) -0.0846(6) 0.032(2) Uani 1 1 d .
H4 H 0.5128 0.8091 -0.1507 0.039 Uiso 1 1 calc R
C5 C 0.4267(8) 0.8247(4) -0.0187(6) 0.0253(15) Uani 1 1 d .
H5 H 0.3360 0.8311 -0.0396 0.030 Uiso 1 1 calc R
C6 C 0.4605(7) 0.8280(3) 0.0794(5) 0.0182(14) Uani 1 1 d .
C7 C 0.1721(7) 0.8858(4) 0.1037(6) 0.0278(17) Uani 1 1 d .
H7A H 0.2070 0.9011 0.0415 0.033 Uiso 1 1 calc R
H7B H 0.0999 0.8534 0.0916 0.033 Uiso 1 1 calc R
C8 C 0.1143(7) 0.9428(4) 0.1603(6) 0.0224(16) Uani 1 1 d .
H8A H 0.0719 0.9265 0.2195 0.027 Uiso 1 1 calc R
H8B H 0.0428 0.9645 0.1222 0.027 Uiso 1 1 calc R
C9 C 0.2578(7) 1.0343(4) 0.0971(5) 0.0236(15) Uani 1 1 d .
H9A H 0.1735 1.0562 0.0758 0.028 Uiso 1 1 calc R
H9B H 0.2886 1.0057 0.0448 0.028 Uiso 1 1 calc R
C10 C 0.3689(7) 1.0866(4) 0.1161(5) 0.0229(15) Uani 1 1 d .
C11 C 0.3345(8) 1.1534(4) 0.1121(6) 0.0303(19) Uani 1 1 d .
H11 H 0.2430 1.1661 0.1017 0.036 Uiso 1 1 calc R
C12 C 0.4363(10) 1.2006(4) 0.1237(7) 0.035(2) Uani 1 1 d .
H12 H 0.4147 1.2452 0.1178 0.042 Uiso 1 1 calc R
C13 C 0.5727(9) 1.1810(4) 0.1444(6) 0.0333(19) Uani 1 1 d .
H13 H 0.6401 1.2129 0.1564 0.040 Uiso 1 1 calc R
C14 C 0.6075(8) 1.1156(4) 0.1472(5) 0.0240(16) Uani 1 1 d .
H14 H 0.6985 1.1028 0.1589 0.029 Uiso 1 1 calc R
C15 C 0.5046(7) 1.0684(3) 0.1322(5) 0.0183(14) Uani 1 1 d .
C16 C 0.7172(7) 0.9755(3) 0.1614(5) 0.0238(15) Uani 1 1 d .
H16A H 0.7696 0.9988 0.1130 0.036 Uiso 1 1 calc R
H16B H 0.7451 0.9300 0.1624 0.036 Uiso 1 1 calc R
H16C H 0.7341 0.9950 0.2240 0.036 Uiso 1 1 calc R
C17 C 0.2793(8) 0.9562(3) 0.4051(5) 0.0222(15) Uani 1 1 d .
H17 H 0.1778 0.9583 0.4045 0.027 Uiso 1 1 calc R
C18 C 0.3596(8) 1.0157(4) 0.3898(5) 0.0202(14) Uani 1 1 d .
H18 H 0.3121 1.0579 0.3791 0.024 Uiso 1 1 calc R
C19 C 0.5045(8) 1.0108(4) 0.3740(5) 0.0259(16) Uani 1 1 d .
H19 H 0.5558 1.0497 0.3515 0.031 Uiso 1 1 calc R
C20 C 0.5690(8) 0.9482(4) 0.3719(5) 0.0234(16) Uani 1 1 d .
H20 H 0.6644 0.9444 0.3480 0.028 Uiso 1 1 calc R
C21 C 0.4920(8) 0.8911(3) 0.3877(5) 0.0259(16) Uani 1 1 d .
H21 H 0.5343 0.8481 0.3741 0.031 Uiso 1 1 calc R
C22 C 0.3455(8) 0.8947(4) 0.4044(5) 0.0229(15) Uani 1 1 d .
H22 H 0.2899 0.8541 0.4026 0.028 Uiso 1 1 calc R
F1 F 0.7667(8) 0.8129(7) 0.3811(10) 0.162(7) Uani 1 1 d .
F2 F 0.8736(9) 0.8379(4) 0.2518(6) 0.084(2) Uani 1 1 d .
F3 F 0.9645(11) 0.8161(7) 0.4680(6) 0.123(4) Uani 1 1 d .
F4 F 0.9462(10) 0.7528(3) 0.3397(10) 0.142(5) Uani 1 1 d .
F5 F 1.0738(6) 0.8412(4) 0.3351(6) 0.069(2) Uani 1 1 d .
F6 F 0.9018(10) 0.9024(4) 0.3719(8) 0.123(5) Uani 1 1 d .
F7 F 0.8737(11) 0.1728(4) 0.2779(7) 0.093(3) Uani 1 1 d .
F8 F 0.9456(6) 0.0803(4) 0.2113(5) 0.0625(19) Uani 1 1 d .
F9 F 0.8224(5) 0.0787(3) 0.3549(5) 0.0481(13) Uani 1 1 d .
F10 F 1.0513(10) 0.0532(5) 0.3473(8) 0.108(3) Uani 1 1 d .
F11 F 0.9788(6) 0.1516(3) 0.4154(4) 0.0499(14) Uani 1 1 d .
F12 F 1.1076(8) 0.1389(7) 0.2828(6) 0.143(5) Uani 1 1 d .
N1 N 0.2255(5) 0.9923(3) 0.1857(4) 0.0176(11) Uani 1 1 d .
H1A H 0.185(8) 1.021(4) 0.228(6) 0.021 Uiso 1 1 calc .
P1 P 0.9199(2) 0.82598(10) 0.35950(17) 0.0280(4) Uani 1 1 d .
P2 P 0.9646(2) 0.11114(13) 0.31885(18) 0.0385(6) Uani 1 1 d .
Ru1 Ru 0.39449(5) 0.94746(2) 0.26606(4) 0.01420(16) Uani 1 1 d .
S1 S 0.53509(16) 0.98088(8) 0.13322(12) 0.0172(3) Uani 1 1 d .
Se1 Se 0.32363(6) 0.84517(3) 0.17926(5) 0.01823(18) Uani 1 1 d .

loop_
_atom_site_aniso_label
_atom_site_aniso_U_11
_atom_site_aniso_U_22
_atom_site_aniso_U_33
_atom_site_aniso_U_23
_atom_site_aniso_U_13
_atom_site_aniso_U_12
C1 0.026(4) 0.016(3) 0.040(5) -0.006(3) 0.003(3) -0.003(3)
C2 0.028(4) 0.017(3) 0.038(4) -0.006(3) 0.004(3) 0.007(3)
C3 0.032(4) 0.016(4) 0.045(5) 0.008(3) 0.014(4) 0.001(3)
C4 0.069(6) 0.009(3) 0.019(4) -0.003(3) 0.001(4) -0.001(4)
C5 0.030(4) 0.020(4) 0.026(4) -0.001(3) 0.001(3) -0.004(3)
C6 0.023(4) 0.010(3) 0.022(3) -0.001(3) 0.006(3) 0.001(3)
C7 0.020(4) 0.036(4) 0.028(4) -0.009(3) -0.012(3) -0.001(3)
C8 0.011(3) 0.034(4) 0.022(4) 0.003(3) -0.004(3) -0.001(3)
C9 0.019(3) 0.031(3) 0.021(3) 0.014(3) 0.000(3) 0.000(3)
C10 0.020(3) 0.033(4) 0.016(3) 0.011(3) 0.003(3) -0.001(3)
C11 0.030(4) 0.031(4) 0.029(4) 0.015(3) 0.011(3) 0.008(3)
C12 0.042(5) 0.019(4) 0.045(5) 0.005(3) 0.017(4) 0.008(4)
C13 0.044(5) 0.020(4) 0.036(4) 0.001(3) 0.013(4) -0.005(4)
C14 0.028(4) 0.024(4) 0.020(4) 0.003(3) 0.003(3) 0.000(3)
C15 0.022(4) 0.022(3) 0.011(3) 0.002(3) 0.000(3) -0.004(3)
C16 0.017(3) 0.023(3) 0.031(4) 0.002(3) 0.003(3) -0.001(3)
C17 0.023(4) 0.028(4) 0.016(3) 0.004(3) 0.004(3) 0.003(3)
C18 0.023(3) 0.024(4) 0.014(3) -0.004(3) -0.008(3) 0.005(3)
C19 0.028(4) 0.033(4) 0.017(4) -0.003(3) -0.003(3) -0.008(3)
C20 0.018(3) 0.034(4) 0.018(4) -0.004(3) -0.007(3) 0.004(3)
C21 0.035(4) 0.019(3) 0.024(4) 0.006(3) -0.007(3) 0.007(3)
C22 0.027(4) 0.030(4) 0.011(3) 0.002(3) -0.003(3) 0.001(3)
F1 0.030(4) 0.225(13) 0.231(14) 0.154(12) 0.042(6) 0.020(6)
F2 0.097(5) 0.094(5) 0.059(5) 0.012(4) -0.042(4) -0.003(4)
F3 0.126(8) 0.198(12) 0.045(5) 0.034(6) -0.004(5) 0.046(8)
F4 0.122(7) 0.024(3) 0.278(13) -0.032(5) -0.129(9) 0.028(4)
F5 0.028(3) 0.085(5) 0.094(5) 0.050(4) 0.002(3) -0.010(3)
F6 0.130(8) 0.084(6) 0.156(9) -0.067(6) -0.072(7) 0.075(6)
F7 0.153(7) 0.049(4) 0.077(5) 0.017(4) -0.046(5) -0.007(4)
F8 0.032(3) 0.095(5) 0.060(4) -0.032(3) 0.007(3) -0.009(3)
F9 0.033(3) 0.055(3) 0.056(3) -0.012(3) 0.004(3) -0.019(2)
F10 0.094(6) 0.123(7) 0.108(7) -0.024(6) -0.017(6) 0.079(6)
F11 0.048(3) 0.058(3) 0.044(3) -0.025(3) 0.011(3) -0.017(3)
F12 0.070(5) 0.288(14) 0.071(5) -0.097(7) 0.045(4) -0.125(7)
N1 0.013(3) 0.024(3) 0.016(3) 0.000(3) 0.000(2) 0.004(2)
P1 0.0182(9) 0.0280(10) 0.0379(11) 0.0087(9) 0.0038(9) 0.0053(8)
P2 0.0170(10) 0.0536(14) 0.0448(13) -0.0281(11) 0.0085(9) -0.0073(9)
Ru1 0.0138(3) 0.0161(3) 0.0128(2) 0.0005(2) -0.0010(2) -0.00043(18)
S1 0.0158(8) 0.0182(8) 0.0176(7) -0.0020(6) 0.0039(6) -0.0008(6)
Se1 0.0162(3) 0.0187(3) 0.0198(3) -0.0015(3) -0.0010(3) -0.0030(2)

loop_
_atom_type_symbol
_atom_type_description
_atom_type_scat_dispersion_real
_atom_type_scat_dispersion_imag
_atom_type_scat_source
C C 0.0033 0.0016 'International Tables Vol C Tables 4.2.6.8 and 6.1.1.4'
H H 0.0000 0.0000 'International Tables Vol C Tables 4.2.6.8 and 6.1.1.4'
N N 0.0061 0.0033 'International Tables Vol C Tables 4.2.6.8 and 6.1.1.4'
F F 0.0171 0.0103 'International Tables Vol C Tables 4.2.6.8 and 6.1.1.4'
P P 0.1023 0.0942 'International Tables Vol C Tables 4.2.6.8 and 6.1.1.4'
S S 0.1246 0.1234 'International Tables Vol C Tables 4.2.6.8 and 6.1.1.4'
Se Se -0.0929 2.2259 'International Tables Vol C Tables 4.2.6.8 and 6.1.1.4'
Ru Ru -1.2594 0.8363 'International Tables Vol C Tables 4.2.6.8 and 6.1.1.4'

loop_
_geom_angle_atom_site_label_1
_geom_angle_atom_site_label_2
_geom_angle_atom_site_label_3
_geom_angle
C6 C1 C2 119.8(8)
C6 C1 H1 120.1
C2 C1 H1 120.1
C3 C2 C1 119.1(8)
C3 C2 H2 120.5
C1 C2 H2 120.5
C2 C3 C4 121.2(8)
C2 C3 H3 119.4
C4 C3 H3 119.4
C3 C4 C5 120.6(8)
C3 C4 H4 119.7
C5 C4 H4 119.7
C6 C5 C4 118.0(7)
C6 C5 H5 121.0
C4 C5 H5 121.0
C5 C6 C1 121.2(7)
C5 C6 Se1 122.5(6)
C1 C6 Se1 116.2(6)
C8 C7 Se1 108.7(5)
C8 C7 H7A 109.9
Se1 C7 H7A 109.9
C8 C7 H7B 109.9
Se1 C7 H7B 109.9
H7A C7 H7B 108.3
C7 C8 N1 111.5(6)
C7 C8 H8A 109.3
N1 C8 H8A 109.3
C7 C8 H8B 109.3
N1 C8 H8B 109.3
H8A C8 H8B 108.0
N1 C9 C10 113.2(6)
N1 C9 H9A 108.9
C10 C9 H9A 108.9
N1 C9 H9B 108.9
C10 C9 H9B 108.9
H9A C9 H9B 107.8
C15 C10 C11 119.5(7)
C15 C10 C9 120.6(7)
C11 C10 C9 119.8(6)
C12 C11 C10 119.8(7)
C12 C11 H11 120.1
C10 C11 H11 120.1
C11 C12 C13 119.8(7)
C11 C12 H12 120.1
C13 C12 H12 120.1
C14 C13 C12 120.6(8)
C14 C13 H13 119.7
C12 C13 H13 119.7
C13 C14 C15 119.1(7)
C13 C14 H14 120.5
C15 C14 H14 120.5
C10 C15 C14 121.2(7)
C10 C15 S1 114.8(5)
C14 C15 S1 124.0(5)
S1 C16 H16A 109.5
S1 C16 H16B 109.5
H16A C16 H16B 109.5
S1 C16 H16C 109.5
H16A C16 H16C 109.5
H16B C16 H16C 109.5
C22 C17 C18 119.7(7)
C22 C17 Ru1 72.2(4)
C18 C17 Ru1 70.9(4)
C22 C17 H17 119.7
C18 C17 H17 119.7
Ru1 C17 H17 119.7
C19 C18 C17 119.5(7)
C19 C18 Ru1 71.9(4)
C17 C18 Ru1 71.1(4)
C19 C18 H18 119.8
C17 C18 H18 119.8
Ru1 C18 H18 119.8
C20 C19 C18 120.0(7)
C20 C19 Ru1 71.3(4)
C18 C19 Ru1 70.9(4)
C20 C19 H19 119.4
C18 C19 H19 119.4
Ru1 C19 H19 119.4
C21 C20 C19 120.4(7)
C21 C20 Ru1 72.1(4)
C19 C20 Ru1 71.7(4)
C21 C20 H20 119.4
C19 C20 H20 119.4
Ru1 C20 H20 119.4
C20 C21 C22 120.7(7)
C20 C21 Ru1 71.6(4)
C22 C21 Ru1 71.3(4)
C20 C21 H21 119.0
C22 C21 H21 119.0
Ru1 C21 H21 119.0
C17 C22 C21 119.7(7)
C17 C22 Ru1 71.2(4)
C21 C22 Ru1 71.2(4)
C17 C22 H22 119.6
C21 C22 H22 119.6
Ru1 C22 H22 119.6
C8 N1 C9 109.4(5)
C8 N1 Ru1 112.0(4)
C9 N1 Ru1 119.3(4)
C8 N1 H1A 104(5)
C9 N1 H1A 109(5)
Ru1 N1 H1A 102(5)
F4 P1 F1 91.6(7)
F4 P1 F5 89.7(5)
F1 P1 F5 178.0(4)
F4 P1 F6 174.8(8)
F1 P1 F6 92.4(7)
F5 P1 F6 86.2(5)
F4 P1 F2 91.6(6)
F1 P1 F2 86.3(6)
F5 P1 F2 92.1(5)
F6 P1 F2 85.4(5)
F4 P1 F3 90.1(7)
F1 P1 F3 93.3(6)
F5 P1 F3 88.2(5)
F6 P1 F3 93.0(7)
F2 P1 F3 178.3(6)
F10 P2 F11 98.0(5)
F10 P2 F12 82.6(7)
F11 P2 F12 90.2(3)
F10 P2 F9 94.4(5)
F11 P2 F9 91.5(3)
F12 P2 F9 176.7(6)
F10 P2 F8 90.0(5)
F11 P2 F8 171.1(4)
F12 P2 F8 87.0(4)
F9 P2 F8 91.6(3)
F10 P2 F7 174.9(6)
F11 P2 F7 86.6(4)
F12 P2 F7 95.2(7)
F9 P2 F7 87.7(4)
F8 P2 F7 85.3(4)
N1 Ru1 C18 91.0(2)
N1 Ru1 C17 91.8(2)
C18 Ru1 C17 38.0(3)
N1 Ru1 C20 154.1(2)
C18 Ru1 C20 66.9(3)
C17 Ru1 C20 79.3(3)
N1 Ru1 C19 117.2(3)
C18 Ru1 C19 37.2(3)
C17 Ru1 C19 67.5(3)
C20 Ru1 C19 36.9(3)
N1 Ru1 C21 155.9(3)
C18 Ru1 C21 78.8(3)
C17 Ru1 C21 66.7(3)
C20 Ru1 C21 36.3(3)
C19 Ru1 C21 66.0(3)
N1 Ru1 C22 118.4(2)
C18 Ru1 C22 67.1(3)
C17 Ru1 C22 36.6(3)
C20 Ru1 C22 66.7(3)
C19 Ru1 C22 78.9(3)
C21 Ru1 C22 37.4(3)
N1 Ru1 S1 85.25(16)
C18 Ru1 S1 120.1(2)
C17 Ru1 S1 157.97(19)
C20 Ru1 S1 94.0(2)
C19 Ru1 S1 94.5(2)
C21 Ru1 S1 118.8(2)
C22 Ru1 S1 156.0(2)
N1 Ru1 Se1 84.05(15)
C18 Ru1 Se1 147.7(2)
C17 Ru1 Se1 110.1(2)
C20 Ru1 Se1 121.87(18)
C19 Ru1 Se1 158.3(2)
C21 Ru1 Se1 92.95(19)
C22 Ru1 Se1 87.3(2)
S1 Ru1 Se1 91.37(5)
C15 S1 C16 102.7(3)
C15 S1 Ru1 101.2(2)
C16 S1 Ru1 111.9(2)
C6 Se1 C7 101.9(3)
C6 Se1 Ru1 107.66(19)
C7 Se1 Ru1 96.4(2)

loop_
_geom_bond_atom_site_label_1
_geom_bond_atom_site_label_2
_geom_bond_distance
C1 C6 1.390(10)
C1 C2 1.398(11)
C1 H1 0.9300
C2 C3 1.368(13)
C2 H2 0.9300
C3 C4 1.386(13)
C3 H3 0.9300
C4 C5 1.393(12)
C4 H4 0.9300
C5 C6 1.390(11)
C5 H5 0.9300
C6 Se1 1.937(7)
C7 C8 1.500(11)
C7 Se1 1.973(7)
C7 H7A 0.9700
C7 H7B 0.9700
C8 N1 1.508(9)
C8 H8A 0.9700
C8 H8B 0.9700
C9 N1 1.518(8)
C9 C10 1.528(10)
C9 H9A 0.9700
C9 H9B 0.9700
C10 C15 1.377(10)
C10 C11 1.392(11)
C11 C12 1.378(13)
C11 H11 0.9300
C12 C13 1.403(13)
C12 H12 0.9300
C13 C14 1.365(11)
C13 H13 0.9300
C14 C15 1.392(10)
C14 H14 0.9300
C15 S1 1.795(7)
C16 S1 1.802(7)
C16 H16A 0.9600
C16 H16B 0.9600
C16 H16C 0.9600
C17 C22 1.398(11)
C17 C18 1.446(11)
C17 Ru1 2.219(7)
C17 H17 0.9800
C18 C19 1.418(11)
C18 Ru1 2.217(7)
C18 H18 0.9800
C19 C20 1.412(11)
C19 Ru1 2.231(7)
C19 H19 0.9800
C20 C21 1.389(11)
C20 Ru1 2.225(7)
C20 H20 0.9800
C21 C22 1.433(11)
C21 Ru1 2.232(7)
C21 H21 0.9800
C22 Ru1 2.233(7)
C22 H22 0.9800
F1 P1 1.530(7)
F2 P1 1.566(7)
F3 P1 1.567(8)
F4 P1 1.526(7)
F5 P1 1.552(6)
F6 P1 1.566(8)
F7 P2 1.624(8)
F8 P2 1.616(6)
F9 P2 1.599(5)
F10 P2 1.492(8)
F11 P2 1.567(5)
F12 P2 1.569(6)
N1 Ru1 2.169(5)
N1 H1A 0.97(9)
Ru1 S1 2.3742(17)
Ru1 Se1 2.4848(8)

loop_
_geom_torsion_atom_site_label_1
_geom_torsion_atom_site_label_2
_geom_torsion_atom_site_label_3
_geom_torsion_atom_site_label_4
_geom_torsion
C6 C1 C2 C3 -2.2(11)
C1 C2 C3 C4 0.5(11)
C2 C3 C4 C5 0.5(11)
C3 C4 C5 C6 0.2(11)
C4 C5 C6 C1 -1.9(10)
C4 C5 C6 Se1 -179.5(5)
C2 C1 C6 C5 3.0(10)
C2 C1 C6 Se1 -179.4(5)
Se1 C7 C8 N1 56.2(7)
N1 C9 C10 C15 68.9(8)
N1 C9 C10 C11 -114.4(7)
C15 C10 C11 C12 0.4(11)
C9 C10 C11 C12 -176.3(7)
C10 C11 C12 C13 -3.3(12)
C11 C12 C13 C14 4.1(13)
C12 C13 C14 C15 -2.0(12)
C11 C10 C15 C14 1.8(10)
C9 C10 C15 C14 178.4(6)
C11 C10 C15 S1 -178.9(5)
C9 C10 C15 S1 -2.2(9)
C13 C14 C15 C10 -1.0(10)
C13 C14 C15 S1 179.7(6)
C22 C17 C18 C19 0.2(10)
Ru1 C17 C18 C19 -55.2(6)
C22 C17 C18 Ru1 55.3(6)
C17 C18 C19 C20 1.0(10)
Ru1 C18 C19 C20 -53.8(6)
C17 C18 C19 Ru1 54.8(6)
C18 C19 C20 C21 -1.7(11)
Ru1 C19 C20 C21 -55.3(6)
C18 C19 C20 Ru1 53.6(6)
C19 C20 C21 C22 1.3(11)
Ru1 C20 C21 C22 -53.8(6)
C19 C20 C21 Ru1 55.1(6)
C18 C17 C22 C21 -0.6(10)
Ru1 C17 C22 C21 54.1(6)
C18 C17 C22 Ru1 -54.7(6)
C20 C21 C22 C17 -0.2(10)
Ru1 C21 C22 C17 -54.1(6)
C20 C21 C22 Ru1 53.9(6)
C7 C8 N1 C9 77.9(7)
C7 C8 N1 Ru1 -56.7(7)
C10 C9 N1 C8 179.5(6)
C10 C9 N1 Ru1 -49.8(7)
C8 N1 Ru1 C18 -120.9(5)
C9 N1 Ru1 C18 109.5(5)
C8 N1 Ru1 C17 -82.9(5)
C9 N1 Ru1 C17 147.5(5)
C8 N1 Ru1 C20 -151.6(6)
C9 N1 Ru1 C20 78.8(8)
C8 N1 Ru1 C19 -148.4(5)
C9 N1 Ru1 C19 82.0(5)
C8 N1 Ru1 C21 -56.8(8)
C9 N1 Ru1 C21 173.6(6)
C8 N1 Ru1 C22 -56.6(5)
C9 N1 Ru1 C22 173.8(5)
C8 N1 Ru1 S1 119.0(5)
C9 N1 Ru1 S1 -10.6(5)
C8 N1 Ru1 Se1 27.1(4)
C9 N1 Ru1 Se1 -102.5(5)
C19 C18 Ru1 N1 -137.2(4)
C17 C18 Ru1 N1 91.6(4)
C19 C18 Ru1 C17 131.3(6)
C19 C18 Ru1 C20 28.8(4)
C17 C18 Ru1 C20 -102.4(4)
C17 C18 Ru1 C19 -131.3(6)
C19 C18 Ru1 C21 64.9(5)
C17 C18 Ru1 C21 -66.4(4)
C19 C18 Ru1 C22 102.2(5)
C17 C18 Ru1 C22 -29.1(4)
C19 C18 Ru1 S1 -52.1(5)
C17 C18 Ru1 S1 176.7(3)
C19 C18 Ru1 Se1 142.4(4)
C17 C18 Ru1 Se1 11.2(6)
C22 C17 Ru1 N1 139.3(4)
C18 C17 Ru1 N1 -89.4(4)
C22 C17 Ru1 C18 -131.4(7)
C22 C17 Ru1 C20 -65.2(5)
C18 C17 Ru1 C20 66.1(4)
C22 C17 Ru1 C19 -101.9(5)
C18 C17 Ru1 C19 29.4(4)
C22 C17 Ru1 C21 -29.5(4)
C18 C17 Ru1 C21 101.9(5)
C18 C17 Ru1 C22 131.4(7)
C22 C17 Ru1 S1 -139.1(5)
C18 C17 Ru1 S1 -7.7(8)
C22 C17 Ru1 Se1 54.9(5)
C18 C17 Ru1 Se1 -173.7(3)
C21 C20 Ru1 N1 136.5(6)
C19 C20 Ru1 N1 4.7(9)
C21 C20 Ru1 C18 102.9(5)
C19 C20 Ru1 C18 -29.0(4)
C21 C20 Ru1 C17 65.1(5)
C19 C20 Ru1 C17 -66.8(5)
C21 C20 Ru1 C19 131.8(7)
C19 C20 Ru1 C21 -131.8(7)
C21 C20 Ru1 C22 29.0(5)
C19 C20 Ru1 C22 -102.9(5)
C21 C20 Ru1 S1 -136.1(4)
C19 C20 Ru1 S1 92.1(4)
C21 C20 Ru1 Se1 -42.0(5)
C19 C20 Ru1 Se1 -173.8(4)
C20 C19 Ru1 N1 -177.7(4)
C18 C19 Ru1 N1 49.8(5)
C20 C19 Ru1 C18 132.5(7)
C20 C19 Ru1 C17 102.4(5)
C18 C19 Ru1 C17 -30.1(4)
C18 C19 Ru1 C20 -132.5(7)
C20 C19 Ru1 C21 28.9(5)
C18 C19 Ru1 C21 -103.6(5)
C20 C19 Ru1 C22 65.9(5)
C18 C19 Ru1 C22 -66.6(4)
C20 C19 Ru1 S1 -90.8(4)
C18 C19 Ru1 S1 136.8(4)
C20 C19 Ru1 Se1 14.4(8)
C18 C19 Ru1 Se1 -118.1(6)
C20 C21 Ru1 N1 -132.6(6)
C22 C21 Ru1 N1 0.3(8)
C20 C21 Ru1 C18 -66.1(5)
C22 C21 Ru1 C18 66.8(4)
C20 C21 Ru1 C17 -104.1(5)
C22 C21 Ru1 C17 28.8(4)
C22 C21 Ru1 C20 132.9(7)
C20 C21 Ru1 C19 -29.4(5)
C22 C21 Ru1 C19 103.6(5)
C20 C21 Ru1 C22 -132.9(7)
C20 C21 Ru1 S1 52.2(5)
C22 C21 Ru1 S1 -174.9(4)
C20 C21 Ru1 Se1 145.3(4)
C22 C21 Ru1 Se1 -81.7(4)
C17 C22 Ru1 N1 -47.9(5)
C21 C22 Ru1 N1 -179.9(4)
C17 C22 Ru1 C18 30.1(5)
C21 C22 Ru1 C18 -101.8(5)
C21 C22 Ru1 C17 -132.0(7)
C17 C22 Ru1 C20 103.8(5)
C21 C22 Ru1 C20 -28.2(4)
C17 C22 Ru1 C19 67.1(5)
C21 C22 Ru1 C19 -64.8(5)
C17 C22 Ru1 C21 132.0(7)
C17 C22 Ru1 S1 142.9(5)
C21 C22 Ru1 S1 10.9(8)
C17 C22 Ru1 Se1 -129.7(4)
C21 C22 Ru1 Se1 98.4(4)
C10 C15 S1 C16 -177.3(5)
C14 C15 S1 C16 2.0(7)
C10 C15 S1 Ru1 -61.5(5)
C14 C15 S1 Ru1 117.8(6)
N1 Ru1 S1 C15 57.6(3)
C18 Ru1 S1 C15 -30.8(3)
C17 Ru1 S1 C15 -25.3(6)
C20 Ru1 S1 C15 -96.4(3)
C19 Ru1 S1 C15 -59.4(3)
C21 Ru1 S1 C15 -124.4(3)
C22 Ru1 S1 C15 -131.9(5)
Se1 Ru1 S1 C15 141.5(2)
N1 Ru1 S1 C16 166.4(3)
C18 Ru1 S1 C16 78.0(3)
C17 Ru1 S1 C16 83.5(6)
C20 Ru1 S1 C16 12.4(3)
C19 Ru1 S1 C16 49.4(3)
C21 Ru1 S1 C16 -15.6(3)
C22 Ru1 S1 C16 -23.2(6)
Se1 Ru1 S1 C16 -109.7(3)
C5 C6 Se1 C7 -19.8(6)
C1 C6 Se1 C7 162.5(5)
C5 C6 Se1 Ru1 -120.5(5)
C1 C6 Se1 Ru1 61.8(5)
C8 C7 Se1 C6 -138.5(5)
C8 C7 Se1 Ru1 -28.9(5)
N1 Ru1 Se1 C6 105.7(3)
C18 Ru1 Se1 C6 -171.9(4)
C17 Ru1 Se1 C6 -164.6(3)
C20 Ru1 Se1 C6 -75.0(3)
C19 Ru1 Se1 C6 -85.1(6)
C21 Ru1 Se1 C6 -98.3(3)
C22 Ru1 Se1 C6 -135.3(3)
S1 Ru1 Se1 C6 20.6(2)
N1 Ru1 Se1 C7 1.1(3)
C18 Ru1 Se1 C7 83.5(4)
C17 Ru1 Se1 C7 90.8(3)
C20 Ru1 Se1 C7 -179.6(3)
C19 Ru1 Se1 C7 170.3(6)
C21 Ru1 Se1 C7 157.1(3)
C22 Ru1 Se1 C7 120.1(3)
S1 Ru1 Se1 C7 -84.0(3)
